data_4316889
loop_
_publ_author_name
'Morsy A. M. Abu-Youssef'
'Saied M. Soliman'
'Vratislav Langer'
'Yousry M. Gohar'
'Ahmed A. Hasanen'
'Mohamed A. Makhyoun'
'Amira H. Zaky'
'Lars R. \"Ohrstr\"om'

_publ_section_title
;
 Synthesis, Crystal Structure, Quantum Chemical Calculations, DNA
 Interactions, and Antimicrobial Activity of
 [Ag(2-amino-3-methylpyridine)2]NO3 and [Ag(pyridine-2-carboxaldoxime)NO3]
;
_journal_name_full 'Inorganic Chemistry'
_journal_page_first 9788
_journal_page_last 9797
_journal_paper_doi 10.1021/ic100581k
_journal_volume 49
_journal_year 2010
_chemical_formula_moiety 'C12 H16 Ag N4, N O3'
_chemical_formula_sum 'C12 H16 Ag N5 O3'
_chemical_formula_weight 386.17
_chemical_name_systematic
; 

 ? 

;
_space_group_IT_number 2
_symmetry_cell_setting triclinic
_symmetry_space_group_name_Hall '-P 1'
_symmetry_space_group_name_H-M 'P -1'
_atom_sites_solution_hydrogens geom
_atom_sites_solution_primary direct
_atom_sites_solution_secondary difmap
_audit_creation_method SHELXL-97
_cell_angle_alpha 91.609(1)
_cell_angle_beta 96.946(1)
_cell_angle_gamma 109.105(1)
_cell_formula_units_Z 2
_cell_length_a 8.0051(1)
_cell_length_b 9.6087(1)
_cell_length_c 10.2115(2)
_cell_measurement_reflns_used 5615
_cell_measurement_temperature 173(2)
_cell_measurement_theta_max 25.05
_cell_measurement_theta_min 2.25
_cell_volume 734.825(19)
_computing_cell_refinement 'SAINT (Bruker, 2003)'
_computing_data_collection 'SMART (Bruker, 2003)'
_computing_data_reduction 'SAINT (Bruker, 2003) & SADABS (Sheldrick, 2003)'
_computing_molecular_graphics 'DIAMOND (Brandenburg, 2009)'
_computing_publication_material 'SHELXTL (Sheldrick, 2008)'
_computing_structure_refinement 'SHELXL-97 (Sheldrick, 2008)'
_computing_structure_solution 'SHELXS-97 (Sheldrick, 2008)'
_diffrn_ambient_temperature 173(2)
_diffrn_measured_fraction_theta_full 0.999
_diffrn_measured_fraction_theta_max 0.999
_diffrn_measurement_device_type 'Siemens SMART CCD area detector'
_diffrn_measurement_method 'omega scans'
_diffrn_radiation_monochromator graphite
_diffrn_radiation_source 'fine-focus sealed tube'
_diffrn_radiation_type MoK\a
_diffrn_radiation_wavelength 0.71073
_diffrn_reflns_av_R_equivalents 0.0559
_diffrn_reflns_av_sigmaI/netI 0.0508
_diffrn_reflns_limit_h_max 9
_diffrn_reflns_limit_h_min -9
_diffrn_reflns_limit_k_max 11
_diffrn_reflns_limit_k_min -11
_diffrn_reflns_limit_l_max 12
_diffrn_reflns_limit_l_min -12
_diffrn_reflns_number 7874
_diffrn_reflns_theta_full 25.05
_diffrn_reflns_theta_max 25.05
_diffrn_reflns_theta_min 2.25
_diffrn_standards_decay_% 0
_diffrn_standards_number 0
_exptl_absorpt_coefficient_mu 1.389
_exptl_absorpt_correction_T_max 0.9090
_exptl_absorpt_correction_T_min 0.6971
_exptl_absorpt_correction_type multi-scan
_exptl_absorpt_process_details 'SADABS Sheldrick, 2003'
_exptl_crystal_colour colourless
_exptl_crystal_density_diffrn 1.745
_exptl_crystal_density_method 'not measured'
_exptl_crystal_description plate
_exptl_crystal_F_000 388
_exptl_crystal_size_max 0.28
_exptl_crystal_size_mid 0.14
_exptl_crystal_size_min 0.07
_refine_diff_density_max 2.150
_refine_diff_density_min -2.402
_refine_diff_density_rms 0.244
_refine_ls_extinction_method none
_refine_ls_goodness_of_fit_ref 1.008
_refine_ls_hydrogen_treatment mixed
_refine_ls_matrix_type full
_refine_ls_number_parameters 205
_refine_ls_number_reflns 2613
_refine_ls_number_restraints 4
_refine_ls_restrained_S_all 1.007
_refine_ls_R_factor_all 0.0810
_refine_ls_R_factor_gt 0.0704
_refine_ls_shift/su_max 0.001
_refine_ls_shift/su_mean 0.000
_refine_ls_structure_factor_coef Fsqd
_refine_ls_weighting_details 'calc w=1/[\s^2^(Fo^2^)+(0.1410P)^2^+2.1096P] where P=(Fo^2^+2Fc^2^)/3'
_refine_ls_weighting_scheme calc
_refine_ls_wR_factor_gt 0.1800
_refine_ls_wR_factor_ref 0.1927
_reflns_number_gt 2243
_reflns_number_total 2613
_reflns_threshold_expression >2sigma(I)
_cod_data_source_file ic100581k_si_002_1.cif
_cod_data_source_block 1
_cod_database_code 4316889

loop_
_symmetry_equiv_pos_as_xyz
'x, y, z'
'-x, -y, -z'

loop_
_atom_site_label
_atom_site_type_symbol
_atom_site_fract_x
_atom_site_fract_y
_atom_site_fract_z
_atom_site_U_iso_or_equiv
_atom_site_adp_type
_atom_site_occupancy
_atom_site_symmetry_multiplicity
_atom_site_calc_flag
_atom_site_refinement_flags
_atom_site_disorder_assembly
_atom_site_disorder_group
Ag1 Ag 0.48110(7) -0.10172(5) 0.70904(6) 0.0430(3) Uani 1 1 d . . .
N1 N 0.8218(8) 0.1121(7) 0.5378(6) 0.0406(14) Uani 1 1 d . . .
O11 O 0.8754(8) 0.2024(6) 0.4517(6) 0.0543(15) Uani 1 1 d . . .
O12 O 0.8921(10) 0.1299(8) 0.6539(7) 0.0681(18) Uani 1 1 d . . .
O13 O 0.6871(9) 0.0027(7) 0.5036(6) 0.0700(19) Uani 1 1 d . . .
N1A N 0.4839(7) -0.3238(6) 0.6646(5) 0.0322(12) Uani 1 1 d . . .
C2A C 0.6374(8) -0.3502(7) 0.6666(6) 0.0293(13) Uani 1 1 d . . .
N2A N 0.7906(8) -0.2316(7) 0.6736(7) 0.0391(14) Uani 1 1 d D . .
C3A C 0.6447(10) -0.4962(7) 0.6701(7) 0.0359(15) Uani 1 1 d . . .
C4A C 0.4864(10) -0.6089(7) 0.6589(7) 0.0404(16) Uani 1 1 d . . .
H4A H 0.4861 -0.7079 0.6553 0.048 Uiso 1 1 calc R . .
C5A C 0.3243(10) -0.5824(8) 0.6524(7) 0.0412(17) Uani 1 1 d . . .
H5A H 0.2141 -0.6614 0.6452 0.049 Uiso 1 1 calc R . .
C6A C 0.3296(9) -0.4393(8) 0.6566(7) 0.0350(15) Uani 1 1 d . . .
H6A H 0.2205 -0.4195 0.6538 0.042 Uiso 1 1 calc R . .
C7A C 0.8220(11) -0.5188(9) 0.6785(8) 0.0478(18) Uani 1 1 d . . .
H7A1 H 0.8052 -0.6241 0.6840 0.072 Uiso 1 1 calc R . .
H7A2 H 0.8997 -0.4630 0.7574 0.072 Uiso 1 1 calc R . .
H7A3 H 0.8770 -0.4842 0.5995 0.072 Uiso 1 1 calc R . .
N1B N 0.4905(7) 0.0806(6) 0.8429(6) 0.0328(12) Uani 1 1 d . . .
C2B C 0.3437(9) 0.1119(7) 0.8629(6) 0.0320(14) Uani 1 1 d . . .
N2B N 0.1851(9) 0.0219(7) 0.7983(7) 0.0451(15) Uani 1 1 d D . .
C3B C 0.3510(10) 0.2320(7) 0.9507(6) 0.0349(15) Uani 1 1 d . . .
C4B C 0.5148(11) 0.3148(8) 1.0154(7) 0.0425(17) Uani 1 1 d . . .
H4B H 0.5248 0.3956 1.0752 0.051 Uiso 1 1 calc R . .
C5B C 0.6684(11) 0.2821(8) 0.9946(7) 0.0457(18) Uani 1 1 d . . .
H5B H 0.7822 0.3401 1.0393 0.055 Uiso 1 1 calc R . .
C6B C 0.6511(9) 0.1657(8) 0.9091(7) 0.0388(15) Uani 1 1 d . . .
H6B H 0.7548 0.1429 0.8951 0.047 Uiso 1 1 calc R . .
C7B C 0.1832(11) 0.2618(9) 0.9712(8) 0.0460(17) Uani 1 1 d . . .
H7B1 H 0.2118 0.3457 1.0367 0.069 Uiso 1 1 calc R . .
H7B2 H 0.0998 0.1743 1.0032 0.069 Uiso 1 1 calc R . .
H7B3 H 0.1284 0.2849 0.8873 0.069 Uiso 1 1 calc R . .
H1A H 0.770(12) -0.156(7) 0.637(8) 0.049(13) Uiso 1 1 d D . .
H2A H 0.853(11) -0.271(10) 0.630(8) 0.049(13) Uiso 1 1 d D . .
H1B H 0.109(10) 0.071(9) 0.793(9) 0.049(13) Uiso 1 1 d D . .
H2B H 0.190(12) -0.032(9) 0.728(6) 0.049(13) Uiso 1 1 d D . .

loop_
_atom_site_aniso_label
_atom_site_aniso_U_11
_atom_site_aniso_U_22
_atom_site_aniso_U_33
_atom_site_aniso_U_23
_atom_site_aniso_U_13
_atom_site_aniso_U_12
Ag1 0.0436(4) 0.0247(4) 0.0595(4) -0.0028(2) 0.0091(3) 0.0097(3)
N1 0.038(3) 0.028(3) 0.057(4) 0.006(3) 0.009(3) 0.013(3)
O11 0.050(3) 0.038(3) 0.080(4) 0.021(3) 0.030(3) 0.013(3)
O12 0.079(4) 0.062(4) 0.062(4) 0.002(3) -0.019(3) 0.033(4)
O13 0.071(4) 0.048(4) 0.064(4) 0.019(3) 0.000(3) -0.015(3)
N1A 0.033(3) 0.019(3) 0.039(3) 0.002(2) 0.010(2) -0.001(2)
C2A 0.031(3) 0.018(3) 0.034(3) 0.003(2) 0.006(3) 0.001(3)
N2A 0.030(3) 0.023(3) 0.059(4) -0.002(3) 0.009(3) 0.001(2)
C3A 0.046(4) 0.022(3) 0.037(4) 0.005(3) 0.008(3) 0.008(3)
C4A 0.052(4) 0.018(3) 0.046(4) 0.007(3) 0.012(3) 0.002(3)
C5A 0.043(4) 0.026(4) 0.039(4) 0.003(3) 0.009(3) -0.010(3)
C6A 0.028(3) 0.029(4) 0.040(4) 0.001(3) 0.009(3) -0.003(3)
C7A 0.056(5) 0.038(4) 0.057(5) 0.009(3) 0.013(4) 0.023(4)
N1B 0.035(3) 0.017(3) 0.042(3) 0.004(2) 0.007(2) 0.002(2)
C2B 0.034(3) 0.021(3) 0.037(3) 0.008(3) 0.005(3) 0.004(3)
N2B 0.035(3) 0.034(3) 0.060(4) -0.012(3) 0.000(3) 0.006(3)
C3B 0.045(4) 0.027(3) 0.032(3) 0.009(3) 0.006(3) 0.009(3)
C4B 0.059(5) 0.031(4) 0.034(4) 0.007(3) 0.010(3) 0.009(3)
C5B 0.048(4) 0.034(4) 0.046(4) 0.008(3) -0.001(3) 0.003(3)
C6B 0.031(3) 0.033(4) 0.044(4) 0.003(3) 0.001(3) 0.001(3)
C7B 0.052(4) 0.039(4) 0.050(4) 0.004(3) 0.014(4) 0.017(4)

loop_
_atom_type_symbol
_atom_type_description
_atom_type_scat_dispersion_real
_atom_type_scat_dispersion_imag
_atom_type_scat_source
C C 0.0033 0.0016 'International Tables Vol C Tables 4.2.6.8 and 6.1.1.4'
H H 0.0000 0.0000 'International Tables Vol C Tables 4.2.6.8 and 6.1.1.4'
N N 0.0061 0.0033 'International Tables Vol C Tables 4.2.6.8 and 6.1.1.4'
O O 0.0106 0.0060 'International Tables Vol C Tables 4.2.6.8 and 6.1.1.4'
Ag Ag -0.8971 1.1015 'International Tables Vol C Tables 4.2.6.8 and 6.1.1.4'

loop_
_geom_angle_atom_site_label_1
_geom_angle_atom_site_label_2
_geom_angle_atom_site_label_3
_geom_angle
_geom_angle_site_symmetry_1
_geom_angle_site_symmetry_3
_geom_angle_publ_flag
N1B Ag1 N1A 153.2(2) . . ?
O12 N1 O13 118.7(7) . . ?
O12 N1 O11 123.6(7) . . ?
O13 N1 O11 117.7(7) . . ?
C2A N1A C6A 119.1(6) . . ?
C2A N1A Ag1 120.8(4) . . ?
C6A N1A Ag1 119.1(5) . . ?
N1A C2A N2A 117.8(6) . . ?
N1A C2A C3A 121.6(6) . . ?
N2A C2A C3A 120.5(6) . . ?
C2A N2A H1A 111(6) . . ?
C2A N2A H2A 99(6) . . ?
H1A N2A H2A 114(8) . . ?
C4A C3A C2A 117.1(7) . . ?
C4A C3A C7A 123.5(7) . . ?
C2A C3A C7A 119.3(6) . . ?
C3A C4A C5A 121.5(7) . . ?
C3A C4A H4A 119.3 . . ?
C5A C4A H4A 119.3 . . ?
C6A C5A C4A 117.7(6) . . ?
C6A C5A H5A 121.2 . . ?
C4A C5A H5A 121.2 . . ?
C5A C6A N1A 122.8(7) . . ?
C5A C6A H6A 118.6 . . ?
N1A C6A H6A 118.6 . . ?
C3A C7A H7A1 109.5 . . ?
C3A C7A H7A2 109.5 . . ?
H7A1 C7A H7A2 109.5 . . ?
C3A C7A H7A3 109.5 . . ?
H7A1 C7A H7A3 109.5 . . ?
H7A2 C7A H7A3 109.5 . . ?
C6B N1B C2B 119.1(6) . . ?
C6B N1B Ag1 118.6(5) . . ?
C2B N1B Ag1 122.3(4) . . ?
N2B C2B N1B 117.4(6) . . ?
N2B C2B C3B 120.5(6) . . ?
N1B C2B C3B 122.0(6) . . ?
C2B N2B H1B 108(6) . . ?
C2B N2B H2B 116(6) . . ?
H1B N2B H2B 119(8) . . ?
C4B C3B C2B 117.2(7) . . ?
C4B C3B C7B 122.6(7) . . ?
C2B C3B C7B 120.2(7) . . ?
C3B C4B C5B 120.8(7) . . ?
C3B C4B H4B 119.6 . . ?
C5B C4B H4B 119.6 . . ?
C6B C5B C4B 118.7(7) . . ?
C6B C5B H5B 120.7 . . ?
C4B C5B H5B 120.7 . . ?
N1B C6B C5B 122.2(7) . . ?
N1B C6B H6B 118.9 . . ?
C5B C6B H6B 118.9 . . ?
C3B C7B H7B1 109.5 . . ?
C3B C7B H7B2 109.5 . . ?
H7B1 C7B H7B2 109.5 . . ?
C3B C7B H7B3 109.5 . . ?
H7B1 C7B H7B3 109.5 . . ?
H7B2 C7B H7B3 109.5 . . ?

loop_
_geom_bond_atom_site_label_1
_geom_bond_atom_site_label_2
_geom_bond_distance
_geom_bond_site_symmetry_2
_geom_bond_publ_flag
Ag1 N1B 2.168(6) . ?
Ag1 N1A 2.177(5) . ?
N1 O12 1.232(9) . ?
N1 O13 1.239(9) . ?
N1 O11 1.265(8) . ?
N1A C2A 1.332(9) . ?
N1A C6A 1.355(8) . ?
C2A N2A 1.367(8) . ?
C2A C3A 1.425(9) . ?
N2A H1A 0.88(2) . ?
N2A H2A 0.87(2) . ?
C3A C4A 1.361(10) . ?
C3A C7A 1.497(10) . ?
C4A C5A 1.397(11) . ?
C4A H4A 0.9500 . ?
C5A C6A 1.361(10) . ?
C5A H5A 0.9500 . ?
C6A H6A 0.9500 . ?
C7A H7A1 0.9800 . ?
C7A H7A2 0.9800 . ?
C7A H7A3 0.9800 . ?
N1B C6B 1.359(9) . ?
N1B C2B 1.341(9) . ?
C2B N2B 1.357(9) . ?
C2B C3B 1.422(10) . ?
N2B H1B 0.88(2) . ?
N2B H2B 0.88(2) . ?
C3B C4B 1.366(11) . ?
C3B C7B 1.499(10) . ?
C4B C5B 1.403(12) . ?
C4B H4B 0.9500 . ?
C5B C6B 1.359(11) . ?
C5B H5B 0.9500 . ?
C6B H6B 0.9500 . ?
C7B H7B1 0.9800 . ?
C7B H7B2 0.9800 . ?
C7B H7B3 0.9800 . ?

loop_
_geom_hbond_atom_site_label_D
_geom_hbond_atom_site_label_H
_geom_hbond_atom_site_label_A
_geom_hbond_distance_DH
_geom_hbond_distance_HA
_geom_hbond_distance_DA
_geom_hbond_angle_DHA
_geom_hbond_site_symmetry_A
N2A H1A O12 0.88(2) 2.59(6) 3.316(9) 141(7) .
N2A H1A O13 0.88(2) 2.28(3) 3.140(9) 167(8) .
N2A H2A O11 0.87(2) 2.32(6) 3.036(8) 139(8) 2_756
N2B H2B O11 0.88(2) 2.32(3) 3.179(9) 165(8) 2_656
N2B H1B O12 0.88(2) 2.33(5) 3.097(9) 145(8) 1_455

loop_
_geom_torsion_atom_site_label_1
_geom_torsion_atom_site_label_2
_geom_torsion_atom_site_label_3
_geom_torsion_atom_site_label_4
_geom_torsion
_geom_torsion_site_symmetry_1
_geom_torsion_site_symmetry_2
_geom_torsion_site_symmetry_3
_geom_torsion_site_symmetry_4
_geom_torsion_publ_flag
N1B Ag1 N1A C2A -84.7(6) . . . . ?
N1B Ag1 N1A C6A 84.3(7) . . . . ?
C6A N1A C2A N2A 179.5(6) . . . . ?
Ag1 N1A C2A N2A -11.5(8) . . . . ?
C6A N1A C2A C3A -4.6(9) . . . . ?
Ag1 N1A C2A C3A 164.4(5) . . . . ?
N1A C2A C3A C4A 6.0(10) . . . . ?
N2A C2A C3A C4A -178.2(7) . . . . ?
N1A C2A C3A C7A -177.2(6) . . . . ?
N2A C2A C3A C7A -1.4(10) . . . . ?
C2A C3A C4A C5A -3.9(11) . . . . ?
C7A C3A C4A C5A 179.5(7) . . . . ?
C3A C4A C5A C6A 0.5(11) . . . . ?
C4A C5A C6A N1A 1.1(10) . . . . ?
C2A N1A C6A C5A 1.0(10) . . . . ?
Ag1 N1A C6A C5A -168.2(5) . . . . ?
N1A Ag1 N1B C6B 77.4(7) . . . . ?
N1A Ag1 N1B C2B -102.4(6) . . . . ?
C6B N1B C2B N2B -178.0(6) . . . . ?
Ag1 N1B C2B N2B 1.8(8) . . . . ?
C6B N1B C2B C3B 0.4(9) . . . . ?
Ag1 N1B C2B C3B -179.9(5) . . . . ?
N2B C2B C3B C4B 177.9(6) . . . . ?
N1B C2B C3B C4B -0.4(9) . . . . ?
N2B C2B C3B C7B -1.0(10) . . . . ?
N1B C2B C3B C7B -179.3(6) . . . . ?
C2B C3B C4B C5B 0.3(10) . . . . ?
C7B C3B C4B C5B 179.2(6) . . . . ?
C3B C4B C5B C6B -0.3(10) . . . . ?
C2B N1B C6B C5B -0.3(10) . . . . ?
Ag1 N1B C6B C5B 179.9(5) . . . . ?
C4B C5B C6B N1B 0.3(11) . . . . ?
